data_4082588
loop_
_publ_author_name
'K\"ampfe, Alexander'
'Kroke, Edwin'
'Wagler, J\"org'

_publ_section_title
;
 Silicon Compounds of 1,1-Bis(pyrrol-2-yl)ethenes: Molecular Structures
 and Chemical and Spectroscopic Properties
;
_journal_issue 1
_journal_name_full Organometallics
_journal_page_first 112
_journal_paper_doi 10.1021/om400868w
_journal_volume 33
_journal_year 2014
_chemical_formula_moiety 'C18 H26 N2'
_chemical_formula_sum 'C18 H26 N2'
_chemical_formula_weight 270.41
_chemical_name_systematic
; 
 ? 
;
_space_group_IT_number 5
_symmetry_cell_setting monoclinic
_symmetry_space_group_name_Hall 'C 2y'
_symmetry_space_group_name_H-M 'C 1 2 1'
_atom_sites_solution_hydrogens geom
_atom_sites_solution_primary direct
_atom_sites_solution_secondary difmap
_audit_creation_method SHELXL-97
_cell_angle_alpha 90.00
_cell_angle_beta 104.015(4)
_cell_angle_gamma 90.00
_cell_formula_units_Z 2
_cell_length_a 7.4204(5)
_cell_length_b 8.5964(6)
_cell_length_c 13.1503(9)
_cell_measurement_reflns_used 1295
_cell_measurement_temperature 200(2)
_cell_measurement_theta_max 23.32
_cell_measurement_theta_min 3.19
_cell_volume 813.87(10)
_computing_cell_refinement 'Bruker SMART'
_computing_data_collection 'Bruker SMART'
_computing_data_reduction 'Bruker SAINT'
_computing_molecular_graphics 'Ortep32 (Farugia)'
_computing_publication_material 'Shelx-97/ciftab(Sheldrick, 1997)'
_computing_structure_refinement 'SHELXL-97 (Sheldrick, 1997)'
_computing_structure_solution 'SHELXS-97 (Sheldrick, 1990)'
_diffrn_ambient_temperature 200(2)
_diffrn_measured_fraction_theta_full 0.995
_diffrn_measured_fraction_theta_max 0.995
_diffrn_measurement_device_type 'CCD area detector'
_diffrn_measurement_method 'phi and omega scans'
_diffrn_radiation_monochromator graphite
_diffrn_radiation_source 'fine-focus sealed tube'
_diffrn_radiation_type MoK\a
_diffrn_radiation_wavelength 0.71073
_diffrn_reflns_av_R_equivalents 0.0427
_diffrn_reflns_av_sigmaI/netI 0.0320
_diffrn_reflns_limit_h_max 9
_diffrn_reflns_limit_h_min -9
_diffrn_reflns_limit_k_max 11
_diffrn_reflns_limit_k_min -11
_diffrn_reflns_limit_l_max 17
_diffrn_reflns_limit_l_min -14
_diffrn_reflns_number 6630
_diffrn_reflns_theta_full 27.95
_diffrn_reflns_theta_max 27.95
_diffrn_reflns_theta_min 3.19
_exptl_absorpt_coefficient_mu 0.064
_exptl_absorpt_correction_type none
_exptl_crystal_colour yellow
_exptl_crystal_density_diffrn 1.103
_exptl_crystal_density_method 'not measured'
_exptl_crystal_description piece
_exptl_crystal_F_000 296
_exptl_crystal_size_max 0.45
_exptl_crystal_size_mid 0.15
_exptl_crystal_size_min 0.05
_refine_diff_density_max 0.126
_refine_diff_density_min -0.146
_refine_diff_density_rms 0.030
_refine_ls_extinction_method none
_refine_ls_goodness_of_fit_ref 1.019
_refine_ls_hydrogen_treatment mixed
_refine_ls_matrix_type full
_refine_ls_number_parameters 95
_refine_ls_number_reflns 1046
_refine_ls_number_restraints 1
_refine_ls_restrained_S_all 1.018
_refine_ls_R_factor_all 0.0693
_refine_ls_R_factor_gt 0.0392
_refine_ls_shift/su_max 0.000
_refine_ls_shift/su_mean 0.000
_refine_ls_structure_factor_coef Fsqd
_refine_ls_weighting_details 'calc w=1/[\s^2^(Fo^2^)+(0.0553P)^2^+0.0198P] where P=(Fo^2^+2Fc^2^)/3'
_refine_ls_weighting_scheme calc
_refine_ls_wR_factor_gt 0.0902
_refine_ls_wR_factor_ref 0.0994
_reflns_number_gt 716
_reflns_number_total 1046
_reflns_threshold_expression >2sigma(I)
_cod_data_source_file om400868w_si_002.cif
_cod_data_source_block compound2'
_cod_original_sg_symbol_Hall C2y
_cod_original_sg_symbol_H-M C2
_cod_database_code 4082588

loop_
_symmetry_equiv_pos_as_xyz
'x, y, z'
'-x, y, -z'
'x+1/2, y+1/2, z'
'-x+1/2, y+1/2, -z'

loop_
_atom_site_label
_atom_site_type_symbol
_atom_site_fract_x
_atom_site_fract_y
_atom_site_fract_z
_atom_site_U_iso_or_equiv
_atom_site_adp_type
_atom_site_occupancy
_atom_site_symmetry_multiplicity
_atom_site_calc_flag
_atom_site_refinement_flags
_atom_site_disorder_assembly
_atom_site_disorder_group
N1 N 0.5855(4) 0.3703(2) 0.0979(2) 0.0386(7) Uani 1 1 d . A .
H1N H 0.556(7) 0.426(7) 0.045(4) 0.046 Uiso 0.50 1 d P . .
C1 C 0.6713(4) 0.4151(4) 0.1956(3) 0.0418(8) Uani 1 1 d . . .
C2 C 0.7290(2) 0.2825(6) 0.25873(14) 0.0396(5) Uani 1 1 d . A .
C3 C 0.6750(4) 0.1527(4) 0.1961(2) 0.0375(7) Uani 1 1 d . . .
C4 C 0.5850(5) 0.2084(3) 0.0944(3) 0.0380(8) Uani 1 1 d . A .
C5 C 0.5000 0.1310(5) 0.0000 0.0364(8) Uani 1 2 d S . .
C6 C 0.6939(4) 0.5826(3) 0.2230(2) 0.0503(9) Uani 0.50 1 d P A 1
H6A H 0.8014 0.6241 0.2008 0.060 Uiso 0.50 1 d PR A 1
H6B H 0.7134 0.5951 0.2990 0.060 Uiso 0.50 1 d PR A 1
H6C H 0.5818 0.6393 0.1872 0.060 Uiso 0.50 1 d PR A 1
C6A C 0.6939(4) 0.5826(3) 0.2230(2) 0.0503(9) Uani 0.50 1 d P A 2
H6D H 0.8201 0.6014 0.2653 0.060 Uiso 0.50 1 d PR A 2
H6E H 0.6040 0.6125 0.2631 0.060 Uiso 0.50 1 d PR A 2
H6F H 0.6725 0.6446 0.1586 0.060 Uiso 0.50 1 d PR A 2
C7 C 0.8231(3) 0.2893(6) 0.37312(15) 0.0511(6) Uani 1 1 d . . .
H7A H 0.8988 0.3853 0.3873 0.061 Uiso 1 1 calc R A .
H7B H 0.9080 0.1993 0.3913 0.061 Uiso 1 1 calc R . .
C8 C 0.6854(3) 0.2876(8) 0.44265(17) 0.0793(9) Uani 1 1 d . A .
H8A H 0.6043 0.3789 0.4272 0.119 Uiso 1 1 d R . .
H8B H 0.7535 0.2898 0.5165 0.119 Uiso 1 1 d R . .
H8C H 0.6099 0.1928 0.4289 0.119 Uiso 1 1 d R . .
C9 C 0.7079(4) -0.0113(4) 0.2356(2) 0.0500(9) Uani 1 1 d . A .
H9A H 0.7808 -0.0671 0.1943 0.075 Uiso 1 1 d R . .
H9B H 0.5883 -0.0638 0.2288 0.075 Uiso 1 1 d R . .
H9C H 0.7760 -0.0100 0.3094 0.075 Uiso 1 1 d R . .
C10 C 0.5000 -0.0449(4) 0.0000 0.0514(10) Uani 1 2 d S A .
H10A H 0.6279 -0.0829 0.0230 0.077 Uiso 0.50 1 d PR . .
H10B H 0.4447 -0.0829 -0.0710 0.077 Uiso 0.50 1 d PR . .
H10C H 0.4274 -0.0829 0.0480 0.077 Uiso 0.50 1 d PR . .

loop_
_atom_site_aniso_label
_atom_site_aniso_U_11
_atom_site_aniso_U_22
_atom_site_aniso_U_33
_atom_site_aniso_U_23
_atom_site_aniso_U_13
_atom_site_aniso_U_12
N1 0.0403(15) 0.0366(17) 0.0400(18) -0.0012(11) 0.0121(13) 0.0000(12)
C1 0.0357(16) 0.048(2) 0.0427(19) -0.0103(16) 0.0120(14) -0.0048(16)
C2 0.0283(8) 0.0530(13) 0.0384(10) 0.003(2) 0.0099(7) 0.0089(18)
C3 0.0279(14) 0.048(2) 0.0390(17) 0.0005(17) 0.0130(12) -0.0016(16)
C4 0.0361(19) 0.0409(19) 0.040(2) 0.0002(13) 0.0148(15) -0.0008(13)
C5 0.0345(16) 0.037(2) 0.0410(19) 0.000 0.0151(14) 0.000
C6 0.0456(16) 0.050(2) 0.0547(18) -0.0130(14) 0.0114(13) -0.0027(14)
C6A 0.0456(16) 0.050(2) 0.0547(18) -0.0130(14) 0.0114(13) -0.0027(14)
C7 0.0376(10) 0.0714(16) 0.0424(11) 0.001(2) 0.0058(8) -0.002(2)
C8 0.0547(14) 0.144(3) 0.0399(12) 0.009(3) 0.0130(10) 0.013(3)
C9 0.0501(17) 0.051(2) 0.0456(18) 0.0090(16) 0.0057(13) 0.0060(17)
C10 0.068(2) 0.038(2) 0.046(2) 0.000 0.0089(18) 0.000

loop_
_atom_type_symbol
_atom_type_description
_atom_type_scat_dispersion_real
_atom_type_scat_dispersion_imag
_atom_type_scat_source
C C 0.0033 0.0016 'International Tables Vol C Tables 4.2.6.8 and 6.1.1.4'
H H 0.0000 0.0000 'International Tables Vol C Tables 4.2.6.8 and 6.1.1.4'
N N 0.0061 0.0033 'International Tables Vol C Tables 4.2.6.8 and 6.1.1.4'

loop_
_geom_angle_atom_site_label_1
_geom_angle_atom_site_label_2
_geom_angle_atom_site_label_3
_geom_angle
_geom_angle_site_symmetry_1
_geom_angle_site_symmetry_3
C1 N1 C4 108.3(3) . .
C1 N1 H1N 127(4) . .
C4 N1 H1N 124(4) . .
N1 C1 C2 109.7(3) . .
N1 C1 C6 120.6(3) . .
C2 C1 C6 129.7(3) . .
C3 C2 C1 107.28(17) . .
C3 C2 C7 128.7(4) . .
C1 C2 C7 124.0(4) . .
C2 C3 C4 106.8(3) . .
C2 C3 C9 123.4(3) . .
C4 C3 C9 129.7(3) . .
N1 C4 C5 119.7(3) . .
N1 C4 C3 107.9(3) . .
C5 C4 C3 132.4(3) . .
C4 C5 C4 124.0(4) . 2_655
C4 C5 C10 118.02(18) . .
C4 C5 C10 118.02(18) 2_655 .
C1 C6 H6A 109.5 . .
C1 C6 H6B 109.5 . .
H6A C6 H6B 109.5 . .
C1 C6 H6C 109.4 . .
H6A C6 H6C 109.5 . .
H6B C6 H6C 109.5 . .
C1 C6 H6D 109.5 . .
H6A C6 H6D 51.2 . .
H6B C6 H6D 61.2 . .
H6C C6 H6D 140.7 . .
C1 C6 H6E 109.5 . .
H6A C6 H6E 140.7 . .
H6B C6 H6E 51.2 . .
H6C C6 H6E 61.2 . .
H6D C6 H6E 109.5 . .
C1 C6 H6F 109.4 . .
H6A C6 H6F 61.2 . .
H6B C6 H6F 140.7 . .
H6C C6 H6F 51.2 . .
H6D C6 H6F 109.5 . .
H6E C6 H6F 109.5 . .
C2 C7 C8 112.59(16) . .
C2 C7 H7A 109.1 . .
C8 C7 H7A 109.1 . .
C2 C7 H7B 109.1 . .
C8 C7 H7B 109.1 . .
H7A C7 H7B 107.8 . .
C7 C8 H8A 109.5 . .
C7 C8 H8B 109.5 . .
H8A C8 H8B 109.5 . .
C7 C8 H8C 109.5 . .
H8A C8 H8C 109.5 . .
H8B C8 H8C 109.5 . .
C3 C9 H9A 109.5 . .
C3 C9 H9B 109.5 . .
H9A C9 H9B 109.5 . .
C3 C9 H9C 109.5 . .
H9A C9 H9C 109.5 . .
H9B C9 H9C 109.5 . .
C5 C10 H10A 109.5 . .
C5 C10 H10B 109.5 . .
H10A C10 H10B 109.5 . .
C5 C10 H10C 109.5 . .
H10A C10 H10C 109.5 . .
H10B C10 H10C 109.5 . .

loop_
_geom_bond_atom_site_label_1
_geom_bond_atom_site_label_2
_geom_bond_distance
_geom_bond_site_symmetry_2
N1 C1 1.345(4) .
N1 C4 1.393(3) .
N1 H1N 0.83(5) .
C1 C2 1.414(5) .
C1 C6 1.484(5) .
C2 C3 1.387(5) .
C2 C7 1.498(3) .
C3 C4 1.425(5) .
C3 C9 1.502(5) .
C4 C5 1.415(4) .
C5 C4 1.415(4) 2_655
C5 C10 1.512(5) .
C6 H6A 0.9800 .
C6 H6B 0.9800 .
C6 H6C 0.9800 .
C6 H6D 0.9800 .
C6 H6E 0.9800 .
C6 H6F 0.9800 .
C7 C8 1.527(3) .
C7 H7A 0.9900 .
C7 H7B 0.9900 .
C8 H8A 0.9800 .
C8 H8B 0.9800 .
C8 H8C 0.9800 .
C9 H9A 0.9800 .
C9 H9B 0.9800 .
C9 H9C 0.9800 .
C10 H10A 0.9800 .
C10 H10B 0.9800 .
C10 H10C 0.9800 .

loop_
_geom_torsion_atom_site_label_1
_geom_torsion_atom_site_label_2
_geom_torsion_atom_site_label_3
_geom_torsion_atom_site_label_4
_geom_torsion
_geom_torsion_site_symmetry_4
C4 N1 C1 C2 -0.1(4) .
C4 N1 C1 C6 179.7(3) .
N1 C1 C2 C3 -0.2(2) .
C6 C1 C2 C3 -179.9(4) .
N1 C1 C2 C7 -177.7(2) .
C6 C1 C2 C7 2.6(5) .
C1 C2 C3 C4 0.3(2) .
C7 C2 C3 C4 177.7(2) .
C1 C2 C3 C9 -178.6(4) .
C7 C2 C3 C9 -1.3(4) .
C1 N1 C4 C5 179.11(19) .
C1 N1 C4 C3 0.3(5) .
C2 C3 C4 N1 -0.4(4) .
C9 C3 C4 N1 178.5(3) .
C2 C3 C4 C5 -179.0(3) .
C9 C3 C4 C5 -0.2(6) .
N1 C4 C5 C4 0.9(3) 2_655
C3 C4 C5 C4 179.4(4) 2_655
N1 C4 C5 C10 -179.1(3) .
C3 C4 C5 C10 -0.6(4) .
C3 C2 C7 C8 -87.5(4) .
C1 C2 C7 C8 89.5(4) .
